data_4314028
loop_
_publ_author_name
'Albert Figuerola'
'Carmen Diaz'
'Joan Ribas'
'Vassilis Tangoulis'
'Claudio Sangregorio'
'Dante Gatteschi'
'Miguel Maestro'
'Jos\'e Mah\'ia'

_publ_section_title
;
 Magnetism of Cyano-Bridged Hetero-One-Dimensional Ln3+-M3+ Complexes
 (Ln3+ = Sm, Gd, Yb; M3+ = FeLS, Co)
;
_journal_name_full 'Inorganic Chemistry'
_journal_page_first 5274
_journal_page_last 5281
_journal_paper_doi 10.1021/ic034051j
_journal_volume 42
_journal_year 2003
_chemical_formula_moiety 'C31 H36 Co N11 O8 Yb'
_chemical_formula_sum 'C31 H36 Co N11 O8 Yb'
_chemical_formula_weight 922.68
_chemical_name_systematic
; 
 ? 
;
_space_group_IT_number 2
_symmetry_cell_setting triclinic
_symmetry_space_group_name_Hall '-P 1'
_symmetry_space_group_name_H-M 'P -1'
_atom_sites_solution_hydrogens geom
_atom_sites_solution_primary direct
_atom_sites_solution_secondary difmap
_audit_creation_method SHELXL-97
_cell_angle_alpha 83.446(11)
_cell_angle_beta 84.365(10)
_cell_angle_gamma 63.884(12)
_cell_formula_units_Z 2
_cell_length_a 9.664(2)
_cell_length_b 10.584(3)
_cell_length_c 19.798(3)
_cell_measurement_temperature 173(2)
_cell_volume 1803.8(7)
_computing_cell_refinement 'Bruker SAINT'
_computing_data_collection 'Bruker SMART'
_computing_data_reduction 'Bruker SAINT'
_computing_molecular_graphics 'Bruker SHELXTL'
_computing_publication_material 'Bruker SHELXTL'
_computing_structure_refinement 'SHELXL-97 (Sheldrick, 1997)'
_computing_structure_solution 'SHELXS-97 (Sheldrick, 1990)'
_diffrn_ambient_temperature 173(2)
_diffrn_measured_fraction_theta_full 0.968
_diffrn_measured_fraction_theta_max 0.968
_diffrn_measurement_device_type 'CCD area detector'
_diffrn_measurement_method 'phi and omega scans'
_diffrn_radiation_monochromator graphite
_diffrn_radiation_source 'fine-focus sealed tube'
_diffrn_radiation_type MoK\a
_diffrn_radiation_wavelength 0.71073
_diffrn_reflns_av_R_equivalents 0.0397
_diffrn_reflns_av_sigmaI/netI 0.0754
_diffrn_reflns_limit_h_max 8
_diffrn_reflns_limit_h_min -12
_diffrn_reflns_limit_k_max 13
_diffrn_reflns_limit_k_min -14
_diffrn_reflns_limit_l_max 24
_diffrn_reflns_limit_l_min -26
_diffrn_reflns_number 12126
_diffrn_reflns_theta_full 28.28
_diffrn_reflns_theta_max 28.28
_diffrn_reflns_theta_min 1.04
_exptl_absorpt_coefficient_mu 3.101
_exptl_absorpt_correction_T_max 0.4564
_exptl_absorpt_correction_T_min 0.2804
_exptl_absorpt_correction_type empirical
_exptl_absorpt_process_details Sadabs
_exptl_crystal_colour Colourless
_exptl_crystal_density_diffrn 1.699
_exptl_crystal_density_method 'not measured'
_exptl_crystal_description Block
_exptl_crystal_F_000 920
_exptl_crystal_size_max 0.55
_exptl_crystal_size_mid 0.50
_exptl_crystal_size_min 0.30
_refine_diff_density_max 2.876
_refine_diff_density_min -2.712
_refine_diff_density_rms 0.179
_refine_ls_extinction_method none
_refine_ls_goodness_of_fit_ref 1.016
_refine_ls_hydrogen_treatment mixed
_refine_ls_matrix_type full
_refine_ls_number_parameters 488
_refine_ls_number_reflns 8665
_refine_ls_number_restraints 0
_refine_ls_restrained_S_all 1.016
_refine_ls_R_factor_all 0.0395
_refine_ls_R_factor_gt 0.0357
_refine_ls_shift/su_max 0.000
_refine_ls_shift/su_mean 0.000
_refine_ls_structure_factor_coef Fsqd
_refine_ls_weighting_details 'calc w=1/[\s^2^(Fo^2^)+(0.0106P)^2^+0.0000P] where P=(Fo^2^+2Fc^2^)/3'
_refine_ls_weighting_scheme calc
_refine_ls_wR_factor_gt 0.0828
_refine_ls_wR_factor_ref 0.0842
_reflns_number_gt 7856
_reflns_number_total 8665
_reflns_threshold_expression >2sigma(I)
_cod_data_source_file ic034051jsi20030117_095416_5.cif
_cod_data_source_block 5
_cod_depositor_comments
;
The following automatic conversions were performed:

'_symmetry_cell_setting' value 'Triclinic' changed to 'triclinic'
according to the built-in table from CIF Core dictionary named
'cif_core.dic' version 2.4.1 from 2010-06-29.

Automatic conversion script
Id: cif_fix_values 1646 2011-03-28 12:23:43Z adriana 
;
_cod_database_code 4314028

loop_
_symmetry_equiv_pos_as_xyz
'x, y, z'
'-x, -y, -z'

loop_
_atom_site_label
_atom_site_type_symbol
_atom_site_fract_x
_atom_site_fract_y
_atom_site_fract_z
_atom_site_U_iso_or_equiv
_atom_site_adp_type
_atom_site_occupancy
_atom_site_symmetry_multiplicity
_atom_site_calc_flag
_atom_site_refinement_flags
_atom_site_disorder_assembly
_atom_site_disorder_group
Yb1 Yb 0.287007(16) 0.090928(14) 0.244769(6) 0.01024(5) Uani 1 1 d . . .
Co1 Co 0.73246(5) -0.45608(5) 0.22638(2) 0.01222(10) Uani 1 1 d . . .
O1 O 0.3191(3) 0.2843(3) 0.18562(13) 0.0205(6) Uani 1 1 d . . .
H1A H 0.2635 0.3274 0.1530 0.025 Uiso 1 1 d R . .
H1B H 0.3623 0.3368 0.1890 0.025 Uiso 1 1 d R . .
O2 O 0.2653(4) -0.0141(3) 0.35004(12) 0.0254(6) Uani 1 1 d . . .
H2A H 0.2542 -0.0887 0.3570 0.030 Uiso 1 1 d R . .
H2B H 0.2900 0.0011 0.3873 0.030 Uiso 1 1 d R . .
O3 O 0.2907(3) 0.0756(3) 0.12757(12) 0.0171(5) Uani 1 1 d . . .
H3A H 0.2424 0.1465 0.1020 0.021 Uiso 1 1 d R . .
H3B H 0.2584 0.0175 0.1191 0.021 Uiso 1 1 d R . .
O4 O 0.1431(3) -0.0311(3) 0.23274(12) 0.0156(5) Uani 1 1 d . . .
H4A H 0.0907 -0.0076 0.1981 0.019 Uiso 1 1 d R . .
H4B H 0.1745 -0.1178 0.2341 0.019 Uiso 1 1 d R . .
O5 O 0.1394(3) 0.3480(3) 0.06652(13) 0.0253(6) Uani 1 1 d . . .
H5A H 0.1694 0.3624 0.0255 0.030 Uiso 1 1 d R . .
H5B H 0.0510 0.4114 0.0648 0.030 Uiso 1 1 d R . .
O6 O 0.2299(3) -0.3168(3) 0.25721(15) 0.0265(6) Uani 1 1 d . . .
H6A H 0.3013 -0.3857 0.2401 0.032 Uiso 1 1 d R . .
H6B H 0.1603 -0.3415 0.2519 0.032 Uiso 1 1 d R . .
O7 O 0.4230(12) -0.3967(10) 0.4847(4) 0.050(3) Uani 0.419(8) 1 d P A 1
H7A H 0.4390 -0.4621 0.4602 0.060 Uiso 0.419(8) 1 d PR A 1
H7B H 0.4293 -0.4120 0.5278 0.060 Uiso 0.419(8) 1 d PR A 1
O8 O 0.2248(14) -0.2385(10) 0.3843(4) 0.040(3) Uani 0.419(8) 1 d P A 1
H8A H 0.2859 -0.2834 0.4148 0.048 Uiso 0.419(8) 1 d PR A 1
H8B H 0.2718 -0.2954 0.3543 0.048 Uiso 0.419(8) 1 d PR A 1
O7' O 0.2191(13) -0.2656(10) 0.5206(4) 0.090(4) Uani 0.581(8) 1 d P A 2
H7A' H 0.2659 -0.3333 0.5482 0.108 Uiso 0.581(8) 1 d PR A 2
H7B' H 0.2995 -0.2730 0.4969 0.108 Uiso 0.581(8) 1 d PR A 2
O8' O 0.3326(8) -0.2985(6) 0.3797(3) 0.0276(14) Uani 0.581(8) 1 d P A 2
H8C' H 0.2969 -0.2904 0.4210 0.033 Uiso 0.581(8) 1 d PR A 2
H8D' H 0.2853 -0.3120 0.3496 0.033 Uiso 0.581(8) 1 d PR A 2
N1 N 0.4758(4) -0.1531(3) 0.23029(15) 0.0163(6) Uani 1 1 d . . .
N2 N 0.6757(5) -0.4934(4) 0.38057(17) 0.0332(9) Uani 1 1 d . . .
N3 N 0.9641(4) -0.3414(4) 0.2440(2) 0.0321(8) Uani 1 1 d . . .
N4 N 0.0250(4) 0.2654(3) 0.22753(15) 0.0167(6) Uani 1 1 d . . .
N5 N 0.8008(4) -0.4222(4) 0.07286(16) 0.0255(7) Uani 1 1 d . . .
N6 N 0.5047(4) -0.5795(3) 0.21106(16) 0.0204(7) Uani 1 1 d . . .
N7 N 0.5267(4) 0.0863(3) 0.28148(14) 0.0149(6) Uani 1 1 d . . .
N8 N 0.2440(4) 0.2569(3) 0.33403(15) 0.0179(6) Uani 1 1 d . . .
N9 N 1.2458(4) -0.1486(3) 0.08839(15) 0.0185(6) Uani 1 1 d . . .
N10 N 0.9564(4) 0.0521(4) 0.11609(16) 0.0235(7) Uani 1 1 d . . .
N11 N 0.3063(6) 0.0355(4) 0.48073(17) 0.0369(10) Uani 1 1 d . . .
C1 C 0.5685(4) -0.2687(4) 0.22762(17) 0.0138(7) Uani 1 1 d . . .
C2 C 0.6998(4) -0.4811(4) 0.32264(19) 0.0198(8) Uani 1 1 d . . .
C3 C 0.8745(4) -0.3814(4) 0.23755(19) 0.0192(7) Uani 1 1 d . . .
C4 C 0.9084(4) -0.6347(4) 0.22668(16) 0.0138(7) Uani 1 1 d . . .
C5 C 0.7691(4) -0.4320(4) 0.13049(18) 0.0165(7) Uani 1 1 d . . .
C6 C 0.5925(4) -0.5350(4) 0.21571(16) 0.0147(7) Uani 1 1 d . . .
C7 C 0.6649(4) 0.0015(4) 0.25462(19) 0.0196(7) Uani 1 1 d . . .
H7C H 0.6696 -0.0603 0.2223 0.023 Uiso 1 1 calc R . .
C8 C 0.8016(5) -0.0006(4) 0.2717(2) 0.0254(8) Uani 1 1 d . . .
H8C H 0.8975 -0.0629 0.2516 0.030 Uiso 1 1 calc R . .
C9 C 0.7967(5) 0.0884(5) 0.3181(2) 0.0308(10) Uani 1 1 d . . .
H9A H 0.8889 0.0894 0.3302 0.037 Uiso 1 1 calc R . .
C10 C 0.6547(5) 0.1769(5) 0.3467(2) 0.0268(9) Uani 1 1 d . . .
H10A H 0.6484 0.2386 0.3794 0.032 Uiso 1 1 calc R . .
C11 C 0.5208(5) 0.1747(4) 0.32727(17) 0.0174(7) Uani 1 1 d . . .
C12 C 0.3653(5) 0.2681(4) 0.35613(18) 0.0191(7) Uani 1 1 d . . .
C13 C 0.3468(6) 0.3610(5) 0.4050(2) 0.0343(10) Uani 1 1 d . . .
H13A H 0.4338 0.3679 0.4196 0.041 Uiso 1 1 calc R . .
C14 C 0.2005(6) 0.4422(5) 0.4314(2) 0.0363(11) Uani 1 1 d . . .
H14A H 0.1858 0.5062 0.4644 0.044 Uiso 1 1 calc R . .
C15 C 0.0764(6) 0.4304(4) 0.4101(2) 0.0300(10) Uani 1 1 d . . .
H15A H -0.0253 0.4852 0.4279 0.036 Uiso 1 1 calc R . .
C16 C 0.1034(5) 0.3362(4) 0.36186(19) 0.0248(9) Uani 1 1 d . . .
H16A H 0.0175 0.3270 0.3475 0.030 Uiso 1 1 calc R . .
C17 C 1.3901(5) -0.2508(4) 0.08121(17) 0.0195(7) Uani 1 1 d . . .
H17A H 1.4735 -0.2284 0.0860 0.023 Uiso 1 1 calc R . .
C18 C 1.4244(5) -0.3879(4) 0.06719(18) 0.0211(8) Uani 1 1 d . . .
H18A H 1.5283 -0.4565 0.0616 0.025 Uiso 1 1 calc R . .
C19 C 1.3026(5) -0.4211(4) 0.0617(2) 0.0256(9) Uani 1 1 d . . .
H19A H 1.3214 -0.5138 0.0530 0.031 Uiso 1 1 calc R . .
C20 C 1.1530(5) -0.3169(4) 0.06910(19) 0.0238(8) Uani 1 1 d . . .
H20A H 1.0680 -0.3377 0.0657 0.029 Uiso 1 1 calc R . .
C21 C 1.1277(4) -0.1806(4) 0.08166(17) 0.0176(7) Uani 1 1 d . . .
C22 C 0.9695(5) -0.0624(4) 0.08771(17) 0.0190(7) Uani 1 1 d . . .
C23 C 0.8428(5) -0.0711(5) 0.0643(2) 0.0276(9) Uani 1 1 d . . .
H23A H 0.8543 -0.1543 0.0457 0.033 Uiso 1 1 calc R . .
C24 C 0.6993(5) 0.0445(5) 0.0686(2) 0.0304(10) Uani 1 1 d . . .
H24A H 0.6110 0.0409 0.0533 0.036 Uiso 1 1 calc R . .
C25 C 0.6860(5) 0.1645(5) 0.09527(19) 0.0284(9) Uani 1 1 d . . .
H25A H 0.5895 0.2454 0.0978 0.034 Uiso 1 1 calc R . .
C26 C 0.8177(5) 0.1637(5) 0.1183(2) 0.0288(9) Uani 1 1 d . . .
H26A H 0.8091 0.2462 0.1366 0.035 Uiso 1 1 calc R . .
C27 C 0.1606(8) 0.1048(6) 0.5051(2) 0.0434(13) Uani 1 1 d . . .
H27A H 0.0812 0.0979 0.4832 0.052 Uiso 1 1 calc R . .
C28 C 0.1186(8) 0.1859(5) 0.5604(2) 0.0452(14) Uani 1 1 d . . .
H28A H 0.0141 0.2307 0.5770 0.054 Uiso 1 1 calc R . .
C29 C 0.2337(8) 0.1994(5) 0.5906(2) 0.0459(15) Uani 1 1 d . . .
H29A H 0.2088 0.2579 0.6272 0.055 Uiso 1 1 calc R . .
C30 C 0.3849(8) 0.1277(5) 0.5673(2) 0.0406(13) Uani 1 1 d . . .
H30A H 0.4652 0.1356 0.5879 0.049 Uiso 1 1 calc R . .
C31 C 0.4193(7) 0.0424(4) 0.51276(19) 0.0351(12) Uani 1 1 d . . .

loop_
_atom_site_aniso_label
_atom_site_aniso_U_11
_atom_site_aniso_U_22
_atom_site_aniso_U_33
_atom_site_aniso_U_23
_atom_site_aniso_U_13
_atom_site_aniso_U_12
Yb1 0.00783(7) 0.00789(8) 0.01204(7) -0.00195(5) 0.00027(5) -0.00061(6)
Co1 0.0078(2) 0.0089(2) 0.0163(2) -0.00317(17) 0.00017(17) 0.00004(18)
O1 0.0234(14) 0.0185(13) 0.0220(12) 0.0032(10) -0.0069(11) -0.0112(12)
O2 0.0446(19) 0.0279(15) 0.0122(11) -0.0019(11) 0.0001(12) -0.0239(15)
O3 0.0207(13) 0.0145(12) 0.0155(11) -0.0014(9) -0.0022(10) -0.0068(11)
O4 0.0134(12) 0.0120(12) 0.0197(11) -0.0016(9) -0.0019(10) -0.0036(10)
O5 0.0242(15) 0.0235(15) 0.0206(12) 0.0054(11) -0.0026(11) -0.0049(13)
O6 0.0148(14) 0.0184(14) 0.0448(17) -0.0089(12) 0.0024(12) -0.0051(12)
O7 0.065(7) 0.061(6) 0.033(4) -0.004(4) -0.001(4) -0.035(6)
O8 0.059(7) 0.041(5) 0.031(4) 0.004(4) -0.009(4) -0.033(6)
O7' 0.114(9) 0.092(7) 0.056(5) -0.009(5) 0.002(5) -0.040(7)
O8' 0.038(4) 0.028(3) 0.021(2) -0.003(2) 0.004(2) -0.019(3)
N1 0.0099(14) 0.0149(15) 0.0223(14) -0.0030(12) 0.0000(11) -0.0035(12)
N2 0.038(2) 0.035(2) 0.0210(16) -0.0060(15) 0.0002(15) -0.0098(18)
N3 0.0181(18) 0.0272(19) 0.050(2) -0.0140(17) 0.0014(16) -0.0067(16)
N4 0.0161(15) 0.0121(15) 0.0190(14) -0.0025(11) -0.0011(12) -0.0032(13)
N5 0.0206(17) 0.0289(19) 0.0225(16) -0.0014(14) 0.0007(13) -0.0073(15)
N6 0.0173(16) 0.0184(16) 0.0243(15) -0.0009(13) -0.0026(13) -0.0067(14)
N7 0.0130(14) 0.0145(15) 0.0162(13) -0.0003(11) -0.0020(11) -0.0049(12)
N8 0.0185(16) 0.0116(14) 0.0188(14) -0.0027(11) -0.0024(12) -0.0015(13)
N9 0.0170(16) 0.0178(16) 0.0168(13) -0.0046(12) -0.0005(12) -0.0033(13)
N10 0.0183(17) 0.0199(17) 0.0255(16) -0.0081(13) -0.0032(13) -0.0001(14)
N11 0.066(3) 0.034(2) 0.0169(16) -0.0010(15) -0.0019(17) -0.028(2)
C1 0.0109(16) 0.0121(17) 0.0173(15) -0.0023(13) 0.0006(12) -0.0039(14)
C2 0.0122(17) 0.0168(18) 0.0254(18) -0.0052(14) -0.0020(14) -0.0005(15)
C3 0.0108(17) 0.0150(18) 0.0267(18) -0.0073(14) 0.0007(14) -0.0001(14)
C4 0.0127(16) 0.0141(17) 0.0140(14) -0.0030(12) -0.0007(12) -0.0049(14)
C5 0.0094(16) 0.0106(16) 0.0248(17) -0.0024(13) -0.0006(13) 0.0000(13)
C6 0.0128(16) 0.0109(16) 0.0138(14) -0.0006(12) 0.0012(12) 0.0004(14)
C7 0.0139(17) 0.0197(19) 0.0236(17) 0.0021(15) -0.0004(14) -0.0069(15)
C8 0.0132(18) 0.025(2) 0.036(2) 0.0044(17) -0.0007(16) -0.0078(16)
C9 0.024(2) 0.031(2) 0.042(2) 0.0104(19) -0.0137(19) -0.017(2)
C10 0.033(2) 0.025(2) 0.030(2) 0.0002(17) -0.0097(18) -0.0185(19)
C11 0.0216(19) 0.0150(17) 0.0174(16) 0.0025(13) -0.0051(14) -0.0097(15)
C12 0.027(2) 0.0141(17) 0.0166(16) -0.0010(13) -0.0018(14) -0.0093(16)
C13 0.045(3) 0.037(3) 0.031(2) -0.0146(19) 0.004(2) -0.025(2)
C14 0.051(3) 0.034(3) 0.029(2) -0.0214(19) 0.011(2) -0.021(2)
C15 0.039(3) 0.019(2) 0.0231(19) -0.0083(16) 0.0055(18) -0.0037(19)
C16 0.022(2) 0.024(2) 0.0196(17) -0.0055(15) -0.0016(15) -0.0012(17)
C17 0.0168(18) 0.0224(19) 0.0171(16) -0.0045(14) -0.0005(14) -0.0059(16)
C18 0.0203(19) 0.0177(19) 0.0184(16) -0.0039(14) -0.0014(14) -0.0014(16)
C19 0.030(2) 0.0179(19) 0.0262(19) -0.0050(15) -0.0014(17) -0.0069(18)
C20 0.025(2) 0.023(2) 0.0255(18) -0.0047(16) -0.0020(16) -0.0111(17)
C21 0.0195(18) 0.0180(18) 0.0140(15) -0.0030(13) -0.0007(13) -0.0067(15)
C22 0.0189(19) 0.0203(19) 0.0151(15) -0.0013(14) -0.0003(14) -0.0063(16)
C23 0.021(2) 0.026(2) 0.035(2) -0.0095(17) -0.0041(17) -0.0079(18)
C24 0.019(2) 0.038(3) 0.030(2) -0.0011(18) -0.0065(17) -0.0081(19)
C25 0.021(2) 0.032(2) 0.0220(18) -0.0026(17) -0.0019(16) -0.0019(18)
C26 0.022(2) 0.026(2) 0.031(2) -0.0107(17) -0.0014(17) -0.0013(18)
C27 0.071(4) 0.039(3) 0.026(2) 0.000(2) -0.002(2) -0.030(3)
C28 0.072(4) 0.033(3) 0.025(2) -0.0001(19) 0.004(2) -0.019(3)
C29 0.087(5) 0.023(2) 0.0191(19) -0.0003(17) -0.006(2) -0.016(3)
C30 0.078(4) 0.024(2) 0.0197(19) -0.0003(17) -0.012(2) -0.021(3)
C31 0.073(4) 0.020(2) 0.0157(17) 0.0027(15) -0.008(2) -0.024(2)

loop_
_atom_type_symbol
_atom_type_description
_atom_type_scat_dispersion_real
_atom_type_scat_dispersion_imag
_atom_type_scat_source
C C 0.0033 0.0016 'International Tables Vol C Tables 4.2.6.8 and 6.1.1.4'
H H 0.0000 0.0000 'International Tables Vol C Tables 4.2.6.8 and 6.1.1.4'
N N 0.0061 0.0033 'International Tables Vol C Tables 4.2.6.8 and 6.1.1.4'
O O 0.0106 0.0060 'International Tables Vol C Tables 4.2.6.8 and 6.1.1.4'
Co Co 0.3494 0.9721 'International Tables Vol C Tables 4.2.6.8 and 6.1.1.4'
Yb Yb -0.3850 5.5486 'International Tables Vol C Tables 4.2.6.8 and 6.1.1.4'

loop_
_geom_angle_atom_site_label_1
_geom_angle_atom_site_label_2
_geom_angle_atom_site_label_3
_geom_angle
_geom_angle_site_symmetry_1
_geom_angle_site_symmetry_3
_geom_angle_publ_flag
O2 Yb1 O4 73.84(9) . . ?
O2 Yb1 O3 144.60(9) . . ?
O4 Yb1 O3 74.47(9) . . ?
O2 Yb1 O1 144.52(9) . . ?
O4 Yb1 O1 136.14(8) . . ?
O3 Yb1 O1 70.89(9) . . ?
O2 Yb1 N4 102.49(11) . . ?
O4 Yb1 N4 73.08(10) . . ?
O3 Yb1 N4 82.85(10) . . ?
O1 Yb1 N4 76.66(10) . . ?
O2 Yb1 N1 79.30(10) . . ?
O4 Yb1 N1 74.48(10) . . ?
O3 Yb1 N1 77.39(9) . . ?
O1 Yb1 N1 121.57(10) . . ?
N4 Yb1 N1 145.48(10) . . ?
O2 Yb1 N7 86.85(10) . . ?
O4 Yb1 N7 148.26(9) . . ?
O3 Yb1 N7 113.27(10) . . ?
O1 Yb1 N7 72.31(9) . . ?
N4 Yb1 N7 136.92(10) . . ?
N1 Yb1 N7 77.38(10) . . ?
O2 Yb1 N8 70.31(10) . . ?
O4 Yb1 N8 126.84(10) . . ?
O3 Yb1 N8 143.78(9) . . ?
O1 Yb1 N8 74.96(10) . . ?
N4 Yb1 N8 77.86(10) . . ?
N1 Yb1 N8 132.68(10) . . ?
N7 Yb1 N8 65.82(10) . . ?
C3 Co1 C5 87.94(16) . . ?
C3 Co1 C4 85.55(15) . . ?
C5 Co1 C4 88.45(14) . . ?
C3 Co1 C2 91.18(16) . . ?
C5 Co1 C2 178.91(16) . . ?
C4 Co1 C2 90.85(15) . . ?
C3 Co1 C6 178.83(15) . . ?
C5 Co1 C6 92.38(15) . . ?
C4 Co1 C6 93.33(15) . . ?
C2 Co1 C6 88.48(15) . . ?
C3 Co1 C1 88.97(15) . . ?
C5 Co1 C1 91.63(15) . . ?
C4 Co1 C1 174.51(15) . . ?
C2 Co1 C1 88.99(15) . . ?
C6 Co1 C1 92.14(15) . . ?
C1 N1 Yb1 175.5(3) . . ?
C4 N4 Yb1 165.9(3) 1_465 . ?
C7 N7 C11 118.1(3) . . ?
C7 N7 Yb1 121.1(2) . . ?
C11 N7 Yb1 120.7(2) . . ?
C16 N8 C12 117.4(3) . . ?
C16 N8 Yb1 122.8(3) . . ?
C12 N8 Yb1 119.7(3) . . ?
C17 N9 C21 118.0(3) . . ?
C26 N10 C22 118.2(4) . . ?
C27 N11 C31 118.1(4) . . ?
N1 C1 Co1 175.6(3) . . ?
N2 C2 Co1 178.0(4) . . ?
N3 C3 Co1 177.5(4) . . ?
N4 C4 Co1 172.1(3) 1_645 . ?
N5 C5 Co1 175.8(3) . . ?
N6 C6 Co1 177.5(3) . . ?
N7 C7 C8 123.1(4) . . ?
C9 C8 C7 119.2(4) . . ?
C8 C9 C10 118.7(4) . . ?
C9 C10 C11 119.5(4) . . ?
N7 C11 C10 121.4(4) . . ?
N7 C11 C12 116.9(3) . . ?
C10 C11 C12 121.7(3) . . ?
N8 C12 C13 121.8(4) . . ?
N8 C12 C11 116.8(3) . . ?
C13 C12 C11 121.4(4) . . ?
C14 C13 C12 119.0(4) . . ?
C15 C14 C13 119.8(4) . . ?
C14 C15 C16 118.1(4) . . ?
N8 C16 C15 123.9(4) . . ?
N9 C17 C18 123.7(4) . . ?
C19 C18 C17 118.1(4) . . ?
C18 C19 C20 118.9(4) . . ?
C19 C20 C21 119.7(4) . . ?
N9 C21 C20 121.6(4) . . ?
N9 C21 C22 116.1(3) . . ?
C20 C21 C22 122.3(4) . . ?
N10 C22 C23 122.2(4) . . ?
N10 C22 C21 116.8(3) . . ?
C23 C22 C21 121.1(3) . . ?
C24 C23 C22 118.6(4) . . ?
C25 C24 C23 119.5(4) . . ?
C24 C25 C26 118.1(4) . . ?
N10 C26 C25 123.2(4) . . ?
N11 C27 C28 123.9(5) . . ?
C29 C28 C27 117.8(6) . . ?
C30 C29 C28 119.6(5) . . ?
C29 C30 C31 119.3(5) . . ?
N11 C31 C30 121.1(5) . . ?
N11 C31 C31 117.0(5) . 2_656 ?
C30 C31 C31 121.9(6) . 2_656 ?

loop_
_geom_bond_atom_site_label_1
_geom_bond_atom_site_label_2
_geom_bond_distance
_geom_bond_site_symmetry_2
_geom_bond_publ_flag
Yb1 O2 2.283(2) . ?
Yb1 O4 2.318(3) . ?
Yb1 O3 2.340(2) . ?
Yb1 O1 2.365(3) . ?
Yb1 N4 2.418(3) . ?
Yb1 N1 2.449(3) . ?
Yb1 N7 2.473(3) . ?
Yb1 N8 2.510(3) . ?
Co1 C3 1.900(4) . ?
Co1 C5 1.905(4) . ?
Co1 C4 1.906(4) . ?
Co1 C2 1.908(4) . ?
Co1 C6 1.914(4) . ?
Co1 C1 1.918(4) . ?
N1 C1 1.159(5) . ?
N2 C2 1.152(5) . ?
N3 C3 1.141(5) . ?
N4 C4 1.157(5) 1_465 ?
N5 C5 1.157(5) . ?
N6 C6 1.152(5) . ?
N7 C7 1.337(5) . ?
N7 C11 1.355(4) . ?
N8 C16 1.345(5) . ?
N8 C12 1.348(5) . ?
N9 C17 1.343(5) . ?
N9 C21 1.348(5) . ?
N10 C26 1.342(5) . ?
N10 C22 1.344(5) . ?
N11 C27 1.338(7) . ?
N11 C31 1.348(7) . ?
C4 N4 1.157(5) 1_645 ?
C7 C8 1.386(5) . ?
C8 C9 1.372(6) . ?
C9 C10 1.386(7) . ?
C10 C11 1.396(5) . ?
C11 C12 1.488(6) . ?
C12 C13 1.400(5) . ?
C13 C14 1.378(7) . ?
C14 C15 1.371(7) . ?
C15 C16 1.383(5) . ?
C17 C18 1.394(5) . ?
C18 C19 1.385(6) . ?
C19 C20 1.385(6) . ?
C20 C21 1.400(5) . ?
C21 C22 1.494(5) . ?
C22 C23 1.395(6) . ?
C23 C24 1.391(6) . ?
C24 C25 1.380(6) . ?
C25 C26 1.390(6) . ?
C27 C28 1.387(7) . ?
C28 C29 1.380(9) . ?
C29 C30 1.376(9) . ?
C30 C31 1.407(6) . ?
C31 C31 1.486(11) 2_656 ?

loop_
_geom_hbond_atom_site_label_D
_geom_hbond_atom_site_label_H
_geom_hbond_atom_site_label_A
_geom_hbond_distance_DH
_geom_hbond_distance_HA
_geom_hbond_distance_DA
_geom_hbond_angle_DHA
_geom_hbond_site_symmetry_A
O1 H1A O5 0.84 2.12 2.905(4) 155.7 .
O1 H1B N6 0.84 2.04 2.858(4) 165.5 1_565
O2 H2A O8 0.84 1.75 2.579(8) 171.3 .
O2 H2A O8' 0.84 2.02 2.788(6) 153.1 .
O2 H2B N11 0.85 1.96 2.797(4) 168.0 .
O3 H3A O5 0.83 1.99 2.784(4) 160.0 .
O3 H3B N9 0.84 1.98 2.795(4) 163.1 1_455
O4 H4A N10 0.84 2.04 2.885(4) 178.0 1_455
O4 H4B O6 0.83 1.94 2.756(4) 167.6 .
O5 H5A N5 0.86 2.01 2.856(4) 169.4 2_655
O5 H5B N5 0.82 2.28 3.101(5) 173.3 1_465
O6 H6A N6 0.83 2.21 3.037(4) 171.0 .
O6 H6B N3 0.84 1.92 2.733(5) 163.3 1_455
O7 H7B N2 0.85 2.33 3.024(9) 138.4 2_646
O8 H8A O7' 0.83 2.13 2.677(11) 122.7 .
O8 H8B O6 0.84 2.06 2.728(9) 135.7 .
O7' H7A' N2 0.83 2.08 2.888(10) 163.8 2_646
O7' H7B' O8' 0.84 2.34 2.897(10) 123.8 .
O8' H8C' O7' 0.86 2.04 2.897(10) 176.8 .
O8' H8D' O6 0.84 1.97 2.766(6) 157.0 .

loop_
_geom_torsion_atom_site_label_1
_geom_torsion_atom_site_label_2
_geom_torsion_atom_site_label_3
_geom_torsion_atom_site_label_4
_geom_torsion
_geom_torsion_site_symmetry_1
_geom_torsion_site_symmetry_2
_geom_torsion_site_symmetry_3
_geom_torsion_site_symmetry_4
_geom_torsion_publ_flag
O2 Yb1 N1 C1 -44(4) . . . . ?
O4 Yb1 N1 C1 -120(4) . . . . ?
O3 Yb1 N1 C1 163(4) . . . . ?
O1 Yb1 N1 C1 105(4) . . . . ?
N4 Yb1 N1 C1 -140(4) . . . . ?
N7 Yb1 N1 C1 46(4) . . . . ?
N8 Yb1 N1 C1 7(4) . . . . ?
O2 Yb1 N4 C4 84.8(12) . . . 1_465 ?
O4 Yb1 N4 C4 153.4(12) . . . 1_465 ?
O3 Yb1 N4 C4 -130.7(12) . . . 1_465 ?
O1 Yb1 N4 C4 -58.8(12) . . . 1_465 ?
N1 Yb1 N4 C4 174.0(11) . . . 1_465 ?
N7 Yb1 N4 C4 -14.1(12) . . . 1_465 ?
N8 Yb1 N4 C4 18.4(12) . . . 1_465 ?
O2 Yb1 N7 C7 110.4(3) . . . . ?
O4 Yb1 N7 C7 58.7(3) . . . . ?
O3 Yb1 N7 C7 -39.5(3) . . . . ?
O1 Yb1 N7 C7 -98.7(3) . . . . ?
N4 Yb1 N7 C7 -144.6(2) . . . . ?
N1 Yb1 N7 C7 30.7(3) . . . . ?
N8 Yb1 N7 C7 -179.8(3) . . . . ?
O2 Yb1 N7 C11 -72.6(3) . . . . ?
O4 Yb1 N7 C11 -124.4(3) . . . . ?
O3 Yb1 N7 C11 137.5(2) . . . . ?
O1 Yb1 N7 C11 78.2(3) . . . . ?
N4 Yb1 N7 C11 32.3(3) . . . . ?
N1 Yb1 N7 C11 -152.4(3) . . . . ?
N8 Yb1 N7 C11 -2.8(2) . . . . ?
O2 Yb1 N8 C16 -81.3(3) . . . . ?
O4 Yb1 N8 C16 -30.9(3) . . . . ?
O3 Yb1 N8 C16 86.2(3) . . . . ?
O1 Yb1 N8 C16 106.1(3) . . . . ?
N4 Yb1 N8 C16 26.8(3) . . . . ?
N1 Yb1 N8 C16 -134.6(3) . . . . ?
N7 Yb1 N8 C16 -176.9(3) . . . . ?
O2 Yb1 N8 C12 98.3(3) . . . . ?
O4 Yb1 N8 C12 148.6(2) . . . . ?
O3 Yb1 N8 C12 -94.2(3) . . . . ?
O1 Yb1 N8 C12 -74.3(3) . . . . ?
N4 Yb1 N8 C12 -153.6(3) . . . . ?
N1 Yb1 N8 C12 45.0(3) . . . . ?
N7 Yb1 N8 C12 2.7(2) . . . . ?
Yb1 N1 C1 Co1 -40(7) . . . . ?
C3 Co1 C1 N1 -18(4) . . . . ?
C5 Co1 C1 N1 -106(4) . . . . ?
C4 Co1 C1 N1 -15(5) . . . . ?
C2 Co1 C1 N1 73(4) . . . . ?
C6 Co1 C1 N1 161(4) . . . . ?
C3 Co1 C2 N2 117(11) . . . . ?
C5 Co1 C2 N2 153(10) . . . . ?
C4 Co1 C2 N2 -157(11) . . . . ?
C6 Co1 C2 N2 -64(11) . . . . ?
C1 Co1 C2 N2 28(11) . . . . ?
C5 Co1 C3 N3 -84(9) . . . . ?
C4 Co1 C3 N3 4(9) . . . . ?
C2 Co1 C3 N3 95(9) . . . . ?
C6 Co1 C3 N3 22(14) . . . . ?
C1 Co1 C3 N3 -176(100) . . . . ?
C3 Co1 C4 N4 -2(2) . . . 1_645 ?
C5 Co1 C4 N4 86(2) . . . 1_645 ?
C2 Co1 C4 N4 -93(2) . . . 1_645 ?
C6 Co1 C4 N4 178(100) . . . 1_645 ?
C1 Co1 C4 N4 -5(3) . . . 1_645 ?
C3 Co1 C5 N5 54(5) . . . . ?
C4 Co1 C5 N5 -32(5) . . . . ?
C2 Co1 C5 N5 18(12) . . . . ?
C6 Co1 C5 N5 -125(5) . . . . ?
C1 Co1 C5 N5 143(5) . . . . ?
C3 Co1 C6 N6 119(9) . . . . ?
C5 Co1 C6 N6 -135(7) . . . . ?
C4 Co1 C6 N6 136(7) . . . . ?
C2 Co1 C6 N6 45(7) . . . . ?
C1 Co1 C6 N6 -44(7) . . . . ?
C11 N7 C7 C8 0.4(5) . . . . ?
Yb1 N7 C7 C8 177.4(3) . . . . ?
N7 C7 C8 C9 -0.3(6) . . . . ?
C7 C8 C9 C10 0.6(6) . . . . ?
C8 C9 C10 C11 -0.9(6) . . . . ?
C7 N7 C11 C10 -0.7(5) . . . . ?
Yb1 N7 C11 C10 -177.7(3) . . . . ?
C7 N7 C11 C12 179.8(3) . . . . ?
Yb1 N7 C11 C12 2.8(4) . . . . ?
C9 C10 C11 N7 0.9(6) . . . . ?
C9 C10 C11 C12 -179.6(4) . . . . ?
C16 N8 C12 C13 -1.5(5) . . . . ?
Yb1 N8 C12 C13 178.9(3) . . . . ?
C16 N8 C12 C11 177.2(3) . . . . ?
Yb1 N8 C12 C11 -2.4(4) . . . . ?
N7 C11 C12 N8 -0.2(5) . . . . ?
C10 C11 C12 N8 -179.7(3) . . . . ?
N7 C11 C12 C13 178.5(3) . . . . ?
C10 C11 C12 C13 -1.0(6) . . . . ?
N8 C12 C13 C14 0.5(6) . . . . ?
C11 C12 C13 C14 -178.1(4) . . . . ?
C12 C13 C14 C15 0.4(7) . . . . ?
C13 C14 C15 C16 -0.2(7) . . . . ?
C12 N8 C16 C15 1.7(6) . . . . ?
Yb1 N8 C16 C15 -178.7(3) . . . . ?
C14 C15 C16 N8 -0.9(6) . . . . ?
C21 N9 C17 C18 0.0(5) . . . . ?
N9 C17 C18 C19 -1.3(5) . . . . ?
C17 C18 C19 C20 1.1(5) . . . . ?
C18 C19 C20 C21 0.2(6) . . . . ?
C17 N9 C21 C20 1.4(5) . . . . ?
C17 N9 C21 C22 -178.0(3) . . . . ?
C19 C20 C21 N9 -1.6(6) . . . . ?
C19 C20 C21 C22 177.8(3) . . . . ?
C26 N10 C22 C23 -3.6(6) . . . . ?
C26 N10 C22 C21 175.8(4) . . . . ?
N9 C21 C22 N10 -16.7(5) . . . . ?
C20 C21 C22 N10 163.9(3) . . . . ?
N9 C21 C22 C23 162.8(4) . . . . ?
C20 C21 C22 C23 -16.6(6) . . . . ?
N10 C22 C23 C24 2.1(6) . . . . ?
C21 C22 C23 C24 -177.3(4) . . . . ?
C22 C23 C24 C25 0.5(7) . . . . ?
C23 C24 C25 C26 -1.3(6) . . . . ?
C22 N10 C26 C25 2.7(6) . . . . ?
C24 C25 C26 N10 -0.2(7) . . . . ?
C31 N11 C27 C28 1.6(7) . . . . ?
N11 C27 C28 C29 2.2(7) . . . . ?
C27 C28 C29 C30 -3.1(7) . . . . ?
C28 C29 C30 C31 0.5(7) . . . . ?
C27 N11 C31 C30 -4.3(6) . . . . ?
C27 N11 C31 C31 176.4(4) . . . 2_656 ?
C29 C30 C31 N11 3.4(6) . . . . ?
C29 C30 C31 C31 -177.3(5) . . . 2_656 ?
